data_4341749
loop_
_publ_author_name
'Liu, Ting'
'Gao, Su-Mei'
'Xu, Long-Yang'
'Zhao, Jiong-Peng'
'Liu, Fu-Chen'
'Hu, Hai-Liang'
'Kang, Zhen-Hui'

_publ_section_title
;
 Design and Synthesis of Stable Cobalt-Based Weak Ferromagnetic Framework
 with Large Spin Canting Angle.
;
_journal_name_full 'Inorganic chemistry'
_journal_page_first 141202093155003
_journal_paper_doi 10.1021/ic502177k
_journal_year 2014
_chemical_formula_sum 'C20 H16 Cl2 Co3 N8 O10'
_chemical_formula_weight 776.10
_chemical_name_systematic
; 
 ? 
;
_space_group_IT_number 130
_symmetry_cell_setting tetragonal
_symmetry_space_group_name_Hall '-P 4a 2ac'
_symmetry_space_group_name_H-M 'P 4/n c c :2'
_atom_sites_solution_hydrogens geom
_atom_sites_solution_primary direct
_atom_sites_solution_secondary difmap
_audit_creation_method SHELXL-97
_cell_angle_alpha 90.00
_cell_angle_beta 90.00
_cell_angle_gamma 90.00
_cell_formula_units_Z 4
_cell_length_a 11.3528(16)
_cell_length_b 11.3528(16)
_cell_length_c 23.145(5)
_cell_measurement_temperature 293(2)
_cell_volume 2983.1(9)
_computing_cell_refinement 'Bruker XSCANS'
_computing_data_collection 'Bruker XSCANS'
_computing_data_reduction 'Bruker SHELXTL'
_computing_molecular_graphics 'Bruker SHELXTL'
_computing_publication_material 'Bruker SHELXTL'
_computing_structure_refinement 'SHELXL-97 (Sheldrick, 1997)'
_computing_structure_solution 'SHELXS-97 (Sheldrick, 1990)'
_diffrn_ambient_temperature 293(2)
_diffrn_measured_fraction_theta_full 0.995
_diffrn_measured_fraction_theta_max 0.995
_diffrn_measurement_device_type 'Bruker P4'
_diffrn_measurement_method '\w scans'
_diffrn_radiation_monochromator graphite
_diffrn_radiation_source 'fine-focus sealed tube'
_diffrn_radiation_type MoK\a
_diffrn_radiation_wavelength 0.71073
_diffrn_reflns_av_R_equivalents 0.0989
_diffrn_reflns_av_sigmaI/netI 0.0382
_diffrn_reflns_limit_h_max 12
_diffrn_reflns_limit_h_min -13
_diffrn_reflns_limit_k_max 13
_diffrn_reflns_limit_k_min -12
_diffrn_reflns_limit_l_max 27
_diffrn_reflns_limit_l_min -27
_diffrn_reflns_number 18816
_diffrn_reflns_theta_full 24.99
_diffrn_reflns_theta_max 24.99
_diffrn_reflns_theta_min 3.09
_exptl_absorpt_coefficient_mu 1.892
_exptl_absorpt_correction_type none
_exptl_crystal_colour red
_exptl_crystal_density_diffrn 1.728
_exptl_crystal_density_method 'not measured'
_exptl_crystal_description block
_exptl_crystal_F_000 1548
_exptl_crystal_size_max 0.2
_exptl_crystal_size_mid 0.18
_exptl_crystal_size_min 0.16
_refine_diff_density_max 0.738
_refine_diff_density_min -0.375
_refine_diff_density_rms 0.100
_refine_ls_extinction_method none
_refine_ls_goodness_of_fit_ref 1.343
_refine_ls_hydrogen_treatment mixed
_refine_ls_matrix_type full
_refine_ls_number_parameters 107
_refine_ls_number_reflns 1323
_refine_ls_number_restraints 0
_refine_ls_restrained_S_all 1.343
_refine_ls_R_factor_all 0.1055
_refine_ls_R_factor_gt 0.0841
_refine_ls_shift/su_max 0.062
_refine_ls_shift/su_mean 0.003
_refine_ls_structure_factor_coef Fsqd
_refine_ls_weighting_details 'calc w=1/[\s^2^(Fo^2^)+(0.0551P)^2^+13.1470P] where P=(Fo^2^+2Fc^2^)/3'
_refine_ls_weighting_scheme calc
_refine_ls_wR_factor_gt 0.1690
_refine_ls_wR_factor_ref 0.1783
_reflns_number_gt 1086
_reflns_number_total 1323
_reflns_threshold_expression >2sigma(I)
_cod_data_source_file ic502177k_si_002.cif
_cod_data_source_block 2
_cod_depositor_comments
;
The following automatic conversions were performed:

'_symmetry_cell_setting' value 'Tetragonal' changed to 'tetragonal'
according to
/home/saulius/struct/COD-crude-data--automatic-downloads/rss-feeds/ACS/lib/dictionaries/cif_core.dic
dictionary named 'cif_core.dic' version 2.4.2 from 2011-04-26.

Automatic conversion script
Id: cif_fix_values 2935 2014-11-11 08:27:57Z andrius 
;
_cod_original_cell_volume 2983.0(8)
_cod_original_sg_symbol_H-M P4/ncc
_cod_database_code 4341749

loop_
_symmetry_equiv_pos_as_xyz
'x, y, z'
'-x+1/2, -y+1/2, z'
'-y+1/2, x, z'
'y, -x+1/2, z'
'-x, y+1/2, -z+1/2'
'x+1/2, -y, -z+1/2'
'y+1/2, x+1/2, -z+1/2'
'-y, -x, -z+1/2'
'-x, -y, -z'
'x-1/2, y-1/2, -z'
'y-1/2, -x, -z'
'-y, x-1/2, -z'
'x, -y-1/2, z-1/2'
'-x-1/2, y, z-1/2'
'-y-1/2, -x-1/2, z-1/2'
'y, x, z-1/2'

loop_
_atom_site_label
_atom_site_type_symbol
_atom_site_fract_x
_atom_site_fract_y
_atom_site_fract_z
_atom_site_U_iso_or_equiv
_atom_site_adp_type
_atom_site_occupancy
_atom_site_symmetry_multiplicity
_atom_site_calc_flag
_atom_site_refinement_flags
Co1 Co 0.2500 0.7500 0.2500 0.0264(5) Uani 1 4 d S
Co2 Co 0.0000 1.0000 0.0000 0.0223(4) Uani 1 2 d S
Cl1 Cl 0.09940(17) 0.59940(17) 0.2500 0.0375(7) Uani 1 2 d S
N1 N 0.0729(5) 0.9505(5) 0.0814(2) 0.0228(13) Uani 1 1 d .
N2 N 0.1560(6) 0.8444(6) 0.1813(2) 0.0316(14) Uani 1 1 d .
C2 C 0.0685(6) 0.8331(6) 0.0882(3) 0.0236(16) Uani 1 1 d .
C5 C 0.1146(7) 1.0139(6) 0.1253(3) 0.0315(18) Uani 1 1 d .
H5A H 0.1157 1.0956 0.1226 0.03(2) Uiso 1 1 calc R
C4 C 0.1557(7) 0.9607(7) 0.1744(3) 0.0324(18) Uani 1 1 d .
H4A H 0.1845 1.0078 0.2041 0.04(2) Uiso 1 1 calc R
C3 C 0.1098(7) 0.7806(7) 0.1383(3) 0.0312(19) Uani 1 1 d .
H3A H 0.1053 0.6992 0.1421 0.03(2) Uiso 1 1 calc R
O1W O 0.2500 0.2500 0.0670(5) 0.046(3) Uani 1 4 d S
C1 C 0.0179(6) 0.7624(7) 0.0388(3) 0.0302(18) Uani 1 1 d .
O2 O 0.0171(6) 0.6550(5) 0.0461(2) 0.0484(17) Uani 1 1 d .
O1 O -0.0179(5) 0.8175(4) -0.0047(2) 0.0394(14) Uani 1 1 d .
O2W O 0.2500 0.2500 0.193(2) 0.18(2) Uani 0.50 4 d SP
O3W O 0.2500 0.2500 0.305(3) 0.25(3) Uiso 0.50 4 d SP

loop_
_atom_site_aniso_label
_atom_site_aniso_U_11
_atom_site_aniso_U_22
_atom_site_aniso_U_33
_atom_site_aniso_U_23
_atom_site_aniso_U_13
_atom_site_aniso_U_12
Co1 0.0327(7) 0.0327(7) 0.0139(9) 0.000 0.000 0.0052(9)
Co2 0.0263(8) 0.0237(8) 0.0168(7) -0.0013(6) -0.0034(6) 0.0034(5)
Cl1 0.0419(10) 0.0419(10) 0.0287(13) 0.0023(9) -0.0023(9) -0.0036(12)
N1 0.028(3) 0.021(3) 0.019(3) -0.001(2) 0.000(2) 0.001(3)
N2 0.045(4) 0.031(4) 0.019(3) -0.001(3) -0.006(3) 0.004(3)
C2 0.028(4) 0.019(4) 0.024(4) -0.002(3) 0.001(3) -0.003(3)
C5 0.042(5) 0.017(4) 0.036(4) -0.007(3) -0.008(4) 0.000(3)
C4 0.043(5) 0.033(5) 0.021(4) -0.006(3) -0.007(3) 0.004(4)
C3 0.044(5) 0.029(5) 0.020(4) 0.003(3) -0.003(3) 0.003(4)
O1W 0.048(4) 0.048(4) 0.042(6) 0.000 0.000 0.000
C1 0.038(5) 0.028(5) 0.024(4) 0.005(3) -0.004(3) -0.007(4)
O2 0.095(5) 0.022(3) 0.028(3) -0.004(2) -0.014(3) -0.002(3)
O1 0.064(4) 0.026(3) 0.028(3) -0.003(2) -0.020(3) 0.001(3)
O2W 0.18(3) 0.18(3) 0.18(5) 0.000 0.000 0.000

loop_
_atom_type_symbol
_atom_type_description
_atom_type_scat_dispersion_real
_atom_type_scat_dispersion_imag
_atom_type_scat_source
C C 0.0033 0.0016 'International Tables Vol C Tables 4.2.6.8 and 6.1.1.4'
H H 0.0000 0.0000 'International Tables Vol C Tables 4.2.6.8 and 6.1.1.4'
N N 0.0061 0.0033 'International Tables Vol C Tables 4.2.6.8 and 6.1.1.4'
O O 0.0106 0.0060 'International Tables Vol C Tables 4.2.6.8 and 6.1.1.4'
Cl Cl 0.1484 0.1585 'International Tables Vol C Tables 4.2.6.8 and 6.1.1.4'
Co Co 0.3494 0.9721 'International Tables Vol C Tables 4.2.6.8 and 6.1.1.4'

loop_
_geom_angle_atom_site_label_1
_geom_angle_atom_site_label_2
_geom_angle_atom_site_label_3
_geom_angle
_geom_angle_site_symmetry_1
_geom_angle_site_symmetry_3
N2 Co1 N2 87.1(3) 2_565 .
N2 Co1 N2 92.9(3) 2_565 7_455
N2 Co1 N2 179.8(4) . 7_455
N2 Co1 N2 179.8(4) 2_565 8_665
N2 Co1 N2 92.9(3) . 8_665
N2 Co1 N2 87.1(3) 7_455 8_665
N2 Co1 Cl1 90.09(18) 2_565 2_565
N2 Co1 Cl1 89.91(18) . 2_565
N2 Co1 Cl1 89.91(18) 7_455 2_565
N2 Co1 Cl1 90.09(18) 8_665 2_565
N2 Co1 Cl1 89.91(18) 2_565 .
N2 Co1 Cl1 90.09(18) . .
N2 Co1 Cl1 90.09(18) 7_455 .
N2 Co1 Cl1 89.91(18) 8_665 .
Cl1 Co1 Cl1 180.0 2_565 .
O2 Co2 O2 180.000(1) 11_565 3_565
O2 Co2 O1 87.9(2) 11_565 .
O2 Co2 O1 92.1(2) 3_565 .
O2 Co2 O1 92.1(2) 11_565 9_575
O2 Co2 O1 87.9(2) 3_565 9_575
O1 Co2 O1 180.000(1) . 9_575
O2 Co2 N1 84.2(2) 11_565 9_575
O2 Co2 N1 95.8(2) 3_565 9_575
O1 Co2 N1 100.3(2) . 9_575
O1 Co2 N1 79.7(2) 9_575 9_575
O2 Co2 N1 95.8(2) 11_565 .
O2 Co2 N1 84.2(2) 3_565 .
O1 Co2 N1 79.7(2) . .
O1 Co2 N1 100.3(2) 9_575 .
N1 Co2 N1 180.0(3) 9_575 .
C5 N1 C2 117.4(6) . .
C5 N1 Co2 132.0(5) . .
C2 N1 Co2 110.5(4) . .
C4 N2 C3 116.5(6) . .
C4 N2 Co1 125.0(5) . .
C3 N2 Co1 117.7(5) . .
N1 C2 C3 120.8(6) . .
N1 C2 C1 117.0(6) . .
C3 C2 C1 122.2(6) . .
N1 C5 C4 121.1(7) . .
N1 C5 H5A 119.5 . .
C4 C5 H5A 119.5 . .
N2 C4 C5 122.6(7) . .
N2 C4 H4A 118.7 . .
C5 C4 H4A 118.7 . .
N2 C3 C2 121.5(7) . .
N2 C3 H3A 119.2 . .
C2 C3 H3A 119.2 . .
O2 C1 O1 127.0(7) . .
O2 C1 C2 115.2(6) . .
O1 C1 C2 117.8(7) . .
C1 O2 Co2 140.7(5) . 4_455
C1 O1 Co2 115.0(5) . .

loop_
_geom_bond_atom_site_label_1
_geom_bond_atom_site_label_2
_geom_bond_distance
_geom_bond_site_symmetry_2
Co1 N2 2.194(6) 2_565
Co1 N2 2.194(6) .
Co1 N2 2.194(6) 7_455
Co1 N2 2.194(6) 8_665
Co1 Cl1 2.418(3) 2_565
Co1 Cl1 2.418(3) .
Co2 O2 2.066(5) 11_565
Co2 O2 2.066(5) 3_565
Co2 O1 2.085(5) .
Co2 O1 2.085(5) 9_575
Co2 N1 2.133(5) 9_575
Co2 N1 2.133(5) .
N1 C5 1.332(9) .
N1 C2 1.343(9) .
N2 C4 1.330(9) .
N2 C3 1.338(9) .
C2 C3 1.386(9) .
C2 C1 1.510(10) .
C5 C4 1.368(10) .
C5 H5A 0.9300 .
C4 H4A 0.9300 .
C3 H3A 0.9300 .
C1 O2 1.231(8) .
C1 O1 1.253(8) .
O2 Co2 2.066(5) 4_455

loop_
_geom_torsion_atom_site_label_1
_geom_torsion_atom_site_label_2
_geom_torsion_atom_site_label_3
_geom_torsion_atom_site_label_4
_geom_torsion
_geom_torsion_site_symmetry_1
_geom_torsion_site_symmetry_4
O2 Co2 N1 C5 95.8(7) 11_565 .
O2 Co2 N1 C5 -84.2(7) 3_565 .
O1 Co2 N1 C5 -177.4(7) . .
O1 Co2 N1 C5 2.6(7) 9_575 .
N1 Co2 N1 C5 -78(98) 9_575 .
O2 Co2 N1 C2 -87.8(5) 11_565 .
O2 Co2 N1 C2 92.2(5) 3_565 .
O1 Co2 N1 C2 -1.0(4) . .
O1 Co2 N1 C2 179.0(4) 9_575 .
N1 Co2 N1 C2 98(88) 9_575 .
N2 Co1 N2 C4 -121.5(7) 2_565 .
N2 Co1 N2 C4 -31.4(5) 7_455 .
N2 Co1 N2 C4 58.7(6) 8_665 .
Cl1 Co1 N2 C4 -31.4(6) 2_565 .
Cl1 Co1 N2 C4 148.6(6) . .
N2 Co1 N2 C3 48.2(5) 2_565 .
N2 Co1 N2 C3 138.3(7) 7_455 .
N2 Co1 N2 C3 -131.6(7) 8_665 .
Cl1 Co1 N2 C3 138.3(6) 2_565 .
Cl1 Co1 N2 C3 -41.7(6) . .
C5 N1 C2 C3 -2.2(10) . .
Co2 N1 C2 C3 -179.2(5) . .
C5 N1 C2 C1 178.3(6) . .
Co2 N1 C2 C1 1.3(7) . .
C2 N1 C5 C4 2.6(11) . .
Co2 N1 C5 C4 178.8(6) . .
C3 N2 C4 C5 -2.3(12) . .
Co1 N2 C4 C5 167.5(6) . .
N1 C5 C4 N2 -0.4(13) . .
C4 N2 C3 C2 2.7(11) . .
Co1 N2 C3 C2 -167.9(5) . .
N1 C2 C3 N2 -0.5(11) . .
C1 C2 C3 N2 179.0(7) . .
N1 C2 C1 O2 178.8(6) . .
C3 C2 C1 O2 -0.8(11) . .
N1 C2 C1 O1 -0.9(10) . .
C3 C2 C1 O1 179.6(7) . .
O1 C1 O2 Co2 16.3(14) . 4_455
C2 C1 O2 Co2 -163.3(6) . 4_455
O2 C1 O1 Co2 -179.6(7) . .
C2 C1 O1 Co2 0.0(8) . .
O2 Co2 O1 C1 96.8(5) 11_565 .
O2 Co2 O1 C1 -83.2(5) 3_565 .
O1 Co2 O1 C1 -18(11) 9_575 .
N1 Co2 O1 C1 -179.5(5) 9_575 .
N1 Co2 O1 C1 0.5(5) . .
